data_4001830
loop_
_publ_author_name
'Mitsui, Chikahiko'
'Okamoto, Toshihiro'
'Matsui, Hiroyuki'
'Yamagishi, Masakazu'
'Matsushita, Takeshi'
'Soeda, Junshi'
'Miwa, Kazumoto'
'Sato, Hiroyasu'
'Yamano, Akihito'
'Uemura, Takafumi'
'Takeya, Jun'

_publ_section_title
;
 Dinaphtho[1,2-b:2&#x2032;,1&#x2032;-d]chalcogenophenes: Comprehensive
 Investigation of the Effect of the Chalcogen Atoms in the Phenacene-Type
 \p-Electronic Cores
;
_journal_issue 20
_journal_name_full 'Chemistry of Materials'
_journal_page_first 3952
_journal_paper_doi 10.1021/cm303376g
_journal_volume 25
_journal_year 2013
_chemical_formula_moiety 'C20 H12 O'
_chemical_formula_sum 'C20 H12 O'
_chemical_formula_weight 268.31
_space_group_IT_number 14
_symmetry_cell_setting monoclinic
_symmetry_Int_Tables_number 14
_symmetry_space_group_name_Hall '-P 2ybc'
_symmetry_space_group_name_H-M 'P 1 21/c 1'
_atom_sites_solution_hydrogens geom
_atom_sites_solution_primary direct
_atom_sites_solution_secondary difmap
_cell_angle_alpha 90.0000
_cell_angle_beta 110.159(8)
_cell_angle_gamma 90.0000
_cell_formula_units_Z 4
_cell_length_a 14.4807(4)
_cell_length_b 4.55923(11)
_cell_length_c 20.7613(6)
_cell_measurement_reflns_used 9346
_cell_measurement_temperature 298
_cell_measurement_theta_max 68.26
_cell_measurement_theta_min 3.25
_cell_volume 1286.71(9)
_computing_cell_refinement 'RAPID AUTO'
_computing_data_collection 'RAPID AUTO (Rigaku, ????)'
_computing_data_reduction 'RAPID AUTO'
_computing_molecular_graphics 'CrystalStructure 4.0'
_computing_publication_material 'CrystalStructure 4.0 (Rigaku, 2010)'
_computing_structure_refinement 'SHELXL97 (Sheldrick, 2008)'
_computing_structure_solution 'Il Milione (Burla, et al., 2007)'
_diffrn_ambient_temperature 298
_diffrn_detector_area_resol_mean 10.000
_diffrn_measured_fraction_theta_full 1.000
_diffrn_measured_fraction_theta_max 1.000
_diffrn_measurement_device_type 'Rigaku R-AXIS RAPID'
_diffrn_measurement_method \w
_diffrn_radiation_type 'Cu K\a'
_diffrn_radiation_wavelength 1.54187
_diffrn_reflns_av_R_equivalents 0.1027
_diffrn_reflns_limit_h_max 17
_diffrn_reflns_limit_h_min -17
_diffrn_reflns_limit_k_max 5
_diffrn_reflns_limit_k_min -5
_diffrn_reflns_limit_l_max 24
_diffrn_reflns_limit_l_min -24
_diffrn_reflns_number 13535
_diffrn_reflns_theta_full 68.20
_diffrn_reflns_theta_max 68.20
_diffrn_standards_number 0
_exptl_absorpt_coefficient_mu 0.657
_exptl_absorpt_correction_T_max 0.993
_exptl_absorpt_correction_T_min 0.553
_exptl_absorpt_correction_type multi-scan
_exptl_absorpt_process_details 'ABSCOR (Rigaku, 1995)'
_exptl_crystal_colour colorless
_exptl_crystal_density_diffrn 1.385
_exptl_crystal_density_method 'not measured'
_exptl_crystal_description platelet
_exptl_crystal_F_000 560.00
_exptl_crystal_size_max 0.250
_exptl_crystal_size_mid 0.020
_exptl_crystal_size_min 0.010
_refine_diff_density_max 0.240
_refine_diff_density_min -0.230
_refine_ls_extinction_method none
_refine_ls_goodness_of_fit_ref 0.995
_refine_ls_hydrogen_treatment constr
_refine_ls_number_parameters 190
_refine_ls_number_reflns 2367
_refine_ls_number_restraints 0
_refine_ls_R_factor_gt 0.0568
_refine_ls_shift/su_max 0.000
_refine_ls_structure_factor_coef Fsqd
_refine_ls_weighting_details 'w = 1/[\s^2^(Fo^2^)+(0.0630P)^2^+0.0000P] where P=(Fo^2^+2Fc^2^)/3'
_refine_ls_weighting_scheme calc
_refine_ls_wR_factor_ref 0.1394
_reflns_number_gt 1723
_reflns_number_total 2367
_reflns_threshold_expression F^2^>2.0\s(F^2^)
_cod_data_source_file cm303376g_si_002.cif
_cod_data_source_block DNF-W
_cod_database_code 4001830

loop_
_symmetry_equiv_pos_site_id
_symmetry_equiv_pos_as_xyz
1 +X,+Y,+Z
2 -X,1/2+Y,1/2-Z
3 -X,-Y,-Z
4 +X,1/2-Y,1/2+Z

loop_
_atom_site_label
_atom_site_type_symbol
_atom_site_fract_x
_atom_site_fract_y
_atom_site_fract_z
_atom_site_U_iso_or_equiv
_atom_site_adp_type
_atom_site_occupancy
_atom_site_symmetry_multiplicity
_atom_site_calc_flag
_atom_site_refinement_flags
O1 O 0.19367(9) 0.0376(3) 0.31932(6) 0.0272(4) Uani 1.0 4 d .
C1 C 0.27668(14) -0.1382(5) 0.33527(9) 0.0259(5) Uani 1.0 4 d .
C2 C 0.33373(14) -0.1154(5) 0.40357(9) 0.0261(5) Uani 1.0 4 d .
C3 C 0.42284(14) -0.2764(5) 0.42854(10) 0.0277(5) Uani 1.0 4 d .
C4 C 0.44794(14) -0.4520(5) 0.38394(10) 0.0289(5) Uani 1.0 4 d .
C5 C 0.38821(14) -0.4777(5) 0.31354(10) 0.0265(5) Uani 1.0 4 d .
C6 C 0.41538(14) -0.6606(5) 0.26818(10) 0.0295(5) Uani 1.0 4 d .
C7 C 0.35837(15) -0.6787(5) 0.20022(10) 0.0319(6) Uani 1.0 4 d .
C8 C 0.27089(14) -0.5160(5) 0.17465(10) 0.0313(6) Uani 1.0 4 d .
C9 C 0.24142(14) -0.3398(5) 0.21713(10) 0.0288(5) Uani 1.0 4 d .
C10 C 0.29876(13) -0.3157(5) 0.28716(10) 0.0256(5) Uani 1.0 4 d .
C11 C 0.20043(14) 0.1738(5) 0.38040(9) 0.0254(5) Uani 1.0 4 d .
C12 C 0.28369(14) 0.0877(5) 0.43327(9) 0.0263(5) Uani 1.0 4 d .
C13 C 0.30144(15) 0.2014(5) 0.50004(9) 0.0289(5) Uani 1.0 4 d .
C14 C 0.23612(14) 0.3967(5) 0.50942(10) 0.0304(6) Uani 1.0 4 d .
C15 C 0.15017(14) 0.4860(5) 0.45477(10) 0.0270(5) Uani 1.0 4 d .
C16 C 0.08258(15) 0.6862(5) 0.46518(10) 0.0320(6) Uani 1.0 4 d .
C17 C 0.00029(15) 0.7713(5) 0.41255(10) 0.0328(6) Uani 1.0 4 d .
C18 C -0.01885(15) 0.6587(5) 0.34637(10) 0.0306(6) Uani 1.0 4 d .
C19 C 0.04414(14) 0.4631(5) 0.33390(9) 0.0279(5) Uani 1.0 4 d .
C20 C 0.13010(14) 0.3726(5) 0.38728(9) 0.0259(5) Uani 1.0 4 d .
H3 H 0.4633 -0.2626 0.4743 0.0332 Uiso 1.0 4 calc R
H4 H 0.5061 -0.5587 0.4001 0.0346 Uiso 1.0 4 calc R
H6 H 0.4729 -0.7704 0.2847 0.0354 Uiso 1.0 4 calc R
H7 H 0.3776 -0.7990 0.1709 0.0383 Uiso 1.0 4 calc R
H8 H 0.2327 -0.5283 0.1284 0.0375 Uiso 1.0 4 calc R
H9 H 0.1830 -0.2349 0.1997 0.0345 Uiso 1.0 4 calc R
H13 H 0.3565 0.1438 0.5366 0.0347 Uiso 1.0 4 calc R
H14 H 0.2480 0.4744 0.5530 0.0365 Uiso 1.0 4 calc R
H16 H 0.0942 0.7621 0.5089 0.0384 Uiso 1.0 4 calc R
H17 H -0.0432 0.9043 0.4207 0.0394 Uiso 1.0 4 calc R
H18 H -0.0749 0.7179 0.3108 0.0367 Uiso 1.0 4 calc R
H19 H 0.0304 0.3885 0.2899 0.0334 Uiso 1.0 4 calc R

loop_
_atom_site_aniso_label
_atom_site_aniso_U_11
_atom_site_aniso_U_22
_atom_site_aniso_U_33
_atom_site_aniso_U_12
_atom_site_aniso_U_13
_atom_site_aniso_U_23
O1 0.0250(8) 0.0293(9) 0.0249(7) 0.0029(7) 0.0054(6) -0.0019(6)
C1 0.0216(11) 0.0271(13) 0.0268(11) 0.0009(9) 0.0056(8) 0.0015(9)
C2 0.0243(11) 0.0268(13) 0.0264(11) -0.0015(9) 0.0077(8) 0.0014(9)
C3 0.0232(11) 0.0311(14) 0.0246(11) -0.0006(9) 0.0028(8) 0.0024(9)
C4 0.0234(11) 0.0293(13) 0.0314(11) 0.0018(9) 0.0062(9) 0.0028(9)
C5 0.0223(11) 0.0249(13) 0.0323(11) -0.0022(9) 0.0092(9) 0.0005(9)
C6 0.0257(11) 0.0287(13) 0.0342(12) -0.0013(10) 0.0106(9) 0.0007(9)
C7 0.0310(12) 0.0325(14) 0.0335(12) -0.0041(10) 0.0128(10) -0.0071(10)
C8 0.0290(11) 0.0360(14) 0.0267(11) -0.0043(10) 0.0068(9) -0.0045(10)
C9 0.0229(11) 0.0304(13) 0.0296(11) -0.0014(10) 0.0047(9) -0.0001(9)
C10 0.0215(10) 0.0258(13) 0.0286(11) -0.0035(9) 0.0075(8) 0.0005(9)
C11 0.0266(11) 0.0267(13) 0.0222(11) -0.0040(9) 0.0075(8) -0.0013(9)
C12 0.0237(11) 0.0275(13) 0.0260(11) -0.0021(9) 0.0065(9) -0.0000(9)
C13 0.0274(11) 0.0332(14) 0.0230(11) -0.0003(10) 0.0046(8) 0.0003(9)
C14 0.0316(12) 0.0346(14) 0.0233(11) -0.0035(10) 0.0071(9) -0.0025(9)
C15 0.0289(11) 0.0251(13) 0.0269(11) -0.0048(10) 0.0096(9) -0.0014(9)
C16 0.0341(12) 0.0338(14) 0.0283(11) -0.0013(10) 0.0111(9) -0.0061(10)
C17 0.0282(12) 0.0337(15) 0.0373(13) 0.0032(10) 0.0122(10) -0.0027(10)
C18 0.0264(11) 0.0335(14) 0.0292(11) -0.0002(10) 0.0062(9) 0.0005(10)
C19 0.0278(11) 0.0294(13) 0.0242(11) -0.0022(10) 0.0060(9) -0.0007(9)
C20 0.0244(11) 0.0254(13) 0.0264(11) -0.0020(9) 0.0069(9) -0.0003(9)

loop_
_atom_type_symbol
_atom_type_description
_atom_type_scat_dispersion_real
_atom_type_scat_dispersion_imag
_atom_type_scat_source
C C 0.0181 0.0091
;
International Tables for Crystallography
(1992, Vol. C, Tables 4.2.6.8 and 6.1.1.4)
;
H H 0.0000 0.0000
;
International Tables for Crystallography
(1992, Vol. C, Table 6.1.1.4)
;
O O 0.0492 0.0322
;
International Tables for Crystallography
(1992, Vol. C, Tables 4.2.6.8 and 6.1.1.4)
;

loop_
_geom_angle_atom_site_label_1
_geom_angle_atom_site_label_2
_geom_angle_atom_site_label_3
_geom_angle
_geom_angle_publ_flag
C1 O1 C11 104.99(13) yes
O1 C1 C2 111.43(18) yes
O1 C1 C10 123.64(15) yes
C2 C1 C10 124.93(18) yes
C1 C2 C3 119.0(2) yes
C1 C2 C12 106.13(17) yes
C3 C2 C12 134.87(17) yes
C2 C3 C4 118.50(17) yes
C3 C4 C5 122.36(18) yes
C4 C5 C6 121.55(18) yes
C4 C5 C10 120.1(2) yes
C6 C5 C10 118.35(17) yes
C5 C6 C7 121.02(19) yes
C6 C7 C8 120.1(2) yes
C7 C8 C9 120.56(17) yes
C8 C9 C10 120.57(18) yes
C1 C10 C5 115.11(16) yes
C1 C10 C9 125.54(18) yes
C5 C10 C9 119.3(2) yes
O1 C11 C12 111.59(18) yes
O1 C11 C20 123.82(15) yes
C12 C11 C20 124.58(18) yes
C2 C12 C11 105.87(16) yes
C2 C12 C13 134.89(17) yes
C11 C12 C13 119.2(2) yes
C12 C13 C14 118.57(17) yes
C13 C14 C15 122.18(19) yes
C14 C15 C16 121.71(19) yes
C14 C15 C20 120.4(2) yes
C16 C15 C20 117.93(16) yes
C15 C16 C17 121.5(2) yes
C16 C17 C18 120.2(2) yes
C17 C18 C19 120.44(17) yes
C18 C19 C20 120.55(18) yes
C11 C20 C15 115.06(16) yes
C11 C20 C19 125.53(18) yes
C15 C20 C19 119.4(2) yes
C2 C3 H3 120.748 no
C4 C3 H3 120.754 no
C3 C4 H4 118.816 no
C5 C4 H4 118.820 no
C5 C6 H6 119.486 no
C7 C6 H6 119.495 no
C6 C7 H7 119.921 no
C8 C7 H7 119.930 no
C7 C8 H8 119.727 no
C9 C8 H8 119.716 no
C8 C9 H9 119.726 no
C10 C9 H9 119.705 no
C12 C13 H13 120.713 no
C14 C13 H13 120.713 no
C13 C14 H14 118.910 no
C15 C14 H14 118.911 no
C15 C16 H16 119.265 no
C17 C16 H16 119.268 no
C16 C17 H17 119.902 no
C18 C17 H17 119.896 no
C17 C18 H18 119.776 no
C19 C18 H18 119.786 no
C18 C19 H19 119.726 no
C20 C19 H19 119.723 no

loop_
_geom_bond_atom_site_label_1
_geom_bond_atom_site_label_2
_geom_bond_distance
_geom_bond_publ_flag
O1 C1 1.387(3) yes
O1 C11 1.385(3) yes
C1 C2 1.377(3) yes
C1 C10 1.405(3) yes
C2 C3 1.418(3) yes
C2 C12 1.439(3) yes
C3 C4 1.365(4) yes
C4 C5 1.424(3) yes
C5 C6 1.411(4) yes
C5 C10 1.426(3) yes
C6 C7 1.370(3) yes
C7 C8 1.405(3) yes
C8 C9 1.365(4) yes
C9 C10 1.408(3) yes
C11 C12 1.379(3) yes
C11 C20 1.407(3) yes
C12 C13 1.418(3) yes
C13 C14 1.361(4) yes
C14 C15 1.424(3) yes
C15 C16 1.408(4) yes
C15 C20 1.426(3) yes
C16 C17 1.366(3) yes
C17 C18 1.402(3) yes
C18 C19 1.363(4) yes
C19 C20 1.413(3) yes
C3 H3 0.930 no
C4 H4 0.930 no
C6 H6 0.930 no
C7 H7 0.930 no
C8 H8 0.930 no
C9 H9 0.930 no
C13 H13 0.930 no
C14 H14 0.930 no
C16 H16 0.930 no
C17 H17 0.930 no
C18 H18 0.930 no
C19 H19 0.930 no

loop_
_geom_contact_atom_site_label_1
_geom_contact_atom_site_label_2
_geom_contact_distance
_geom_contact_publ_flag
_geom_contact_site_symmetry_2
O1 C9 2.992(3) no .
O1 C19 2.999(3) no .
C1 C4 2.737(3) no .
C1 C20 3.560(4) no .
C2 C5 2.804(3) no .
C3 C10 2.871(3) no .
C3 C13 3.441(4) no .
C5 C8 2.803(3) no .
C6 C9 2.787(3) no .
C7 C10 2.796(4) no .
C10 C11 3.557(3) no .
C11 C14 2.742(3) no .
C12 C15 2.798(3) no .
C13 C20 2.871(3) no .
C15 C18 2.807(3) no .
C16 C19 2.780(3) no .
C17 C20 2.791(4) no .
O1 C10 3.486(3) no 1_565
O1 C18 3.542(2) no 2_545
O1 C19 3.478(3) no 1_545
O1 C20 3.595(3) no 1_545
C1 C5 3.519(3) no 1_565
C1 C6 3.556(4) no 1_565
C1 C11 3.557(3) no 1_545
C1 C20 3.496(4) no 1_545
C2 C4 3.538(3) no 1_565
C3 C12 3.551(3) no 1_545
C3 C13 3.572(4) no 1_545
C4 C2 3.538(3) no 1_545
C4 C12 3.576(4) no 1_545
C5 C1 3.519(3) no 1_545
C6 C1 3.556(4) no 1_545
C6 C10 3.519(3) no 1_545
C7 C9 3.534(3) no 1_545
C9 C7 3.534(3) no 1_565
C10 O1 3.486(3) no 1_545
C10 C6 3.519(3) no 1_565
C11 C1 3.557(3) no 1_565
C12 C3 3.551(3) no 1_565
C12 C4 3.576(4) no 1_565
C12 C15 3.473(3) no 1_545
C13 C3 3.572(4) no 1_565
C15 C12 3.473(3) no 1_565
C17 C20 3.465(4) no 1_565
C18 O1 3.542(2) no 2_555
C19 O1 3.478(3) no 1_565
C20 O1 3.595(3) no 1_565
C20 C1 3.496(4) no 1_565
C20 C17 3.465(4) no 1_545
O1 H9 2.7337 no .
O1 H19 2.7429 no .
C1 H3 3.2519 no .
C1 H9 2.7069 no .
C2 H4 3.2322 no .
C2 H13 2.9170 no .
C3 H13 3.3337 no .
C4 H6 2.6451 no .
C5 H3 3.2831 no .
C5 H7 3.2590 no .
C5 H9 3.2868 no .
C6 H4 2.6392 no .
C6 H8 3.2389 no .
C7 H9 3.2441 no .
C8 H6 3.2426 no .
C9 H7 3.2397 no .
C10 H4 3.3003 no .
C10 H6 3.2783 no .
C10 H8 3.2474 no .
C11 H13 3.2550 no .
C11 H19 2.7130 no .
C12 H3 2.9173 no .
C12 H14 3.2303 no .
C13 H3 3.3341 no .
C14 H16 2.6423 no .
C15 H13 3.2788 no .
C15 H17 3.2574 no .
C15 H19 3.2910 no .
C16 H14 2.6423 no .
C16 H18 3.2344 no .
C17 H19 3.2385 no .
C18 H16 3.2366 no .
C19 H17 3.2339 no .
C20 H14 3.3035 no .
C20 H16 3.2707 no .
C20 H18 3.2502 no .
H3 H4 2.2886 no .
H3 H13 2.9794 no .
H4 H6 2.4721 no .
H6 H7 2.2916 no .
H7 H8 2.3300 no .
H8 H9 2.2875 no .
H13 H14 2.2855 no .
H14 H16 2.4723 no .
H16 H17 2.2847 no .
H17 H18 2.3274 no .
H18 H19 2.2859 no .
O1 H18 2.7792 no 2_545
O1 H19 3.3261 no 2_545
C2 H3 3.5925 no 3_656
C2 H4 3.5783 no 1_565
C3 H3 2.9860 no 3_646
C3 H3 3.2460 no 3_656
C3 H4 3.4286 no 3_646
C3 H13 3.0827 no 3_656
C4 H3 3.0665 no 3_646
C4 H7 3.1857 no 2_655
C4 H13 3.0809 no 3_656
C5 H6 3.5731 no 1_565
C5 H6 3.4535 no 2_655
C5 H7 3.3930 no 2_655
C6 H6 3.5748 no 2_645
C6 H6 2.8656 no 2_655
C6 H7 3.2692 no 2_655
C7 H6 3.5806 no 2_645
C7 H6 3.0012 no 2_655
C7 H9 3.5864 no 1_545
C7 H13 3.3910 no 4_544
C7 H14 3.2175 no 4_544
C8 H13 3.5409 no 4_544
C8 H14 3.2071 no 4_544
C8 H14 3.4659 no 4_554
C8 H17 3.2287 no 2_535
C8 H18 3.1955 no 2_535
C9 H7 3.4920 no 1_565
C9 H17 3.4821 no 2_535
C9 H18 3.0419 no 2_535
C9 H18 3.4136 no 2_545
C10 H6 3.5536 no 1_565
C12 H3 3.5917 no 3_656
C13 H3 3.5513 no 1_565
C13 H3 3.2742 no 3_656
C13 H4 3.2760 no 3_656
C13 H7 3.3624 no 4_545
C13 H8 3.2470 no 4_545
C14 H7 3.3024 no 4_545
C14 H8 3.0015 no 4_545
C14 H16 3.5462 no 1_545
C16 H16 3.4604 no 3_566
C16 H17 3.2191 no 3_576
C17 H8 3.3114 no 2_565
C17 H16 3.4626 no 3_566
C17 H16 3.2558 no 3_576
C18 H9 2.8666 no 2_555
C18 H9 3.5552 no 2_565
C18 H19 2.9667 no 2_555
C19 H9 3.2461 no 2_555
C19 H17 3.5918 no 1_545
C19 H18 3.3748 no 2_545
C19 H19 3.5667 no 2_545
C19 H19 3.1016 no 2_555
C20 H17 3.5400 no 1_545
H3 C2 3.5925 no 3_656
H3 C3 2.9860 no 3_646
H3 C3 3.2460 no 3_656
H3 C4 3.0665 no 3_646
H3 C12 3.5917 no 3_656
H3 C13 3.5513 no 1_545
H3 C13 3.2742 no 3_656
H3 H3 2.4853 no 3_646
H3 H3 2.6877 no 3_656
H3 H4 2.6200 no 3_646
H3 H13 3.5731 no 1_545
H3 H13 2.7499 no 3_656
H4 C2 3.5783 no 1_545
H4 C3 3.4286 no 3_646
H4 C13 3.2760 no 3_656
H4 H3 2.6200 no 3_646
H4 H7 2.8499 no 2_655
H4 H13 3.3159 no 3_646
H4 H13 2.7306 no 3_656
H4 H14 3.3735 no 3_656
H6 C5 3.5731 no 1_545
H6 C5 3.4535 no 2_645
H6 C6 2.8656 no 2_645
H6 C6 3.5748 no 2_655
H6 C7 3.0012 no 2_645
H6 C7 3.5806 no 2_655
H6 C10 3.5536 no 1_545
H6 H6 2.9443 no 2_645
H6 H6 2.9443 no 2_655
H6 H7 3.1572 no 2_645
H6 H7 2.9632 no 2_655
H7 C4 3.1857 no 2_645
H7 C5 3.3930 no 2_645
H7 C6 3.2692 no 2_645
H7 C9 3.4920 no 1_545
H7 C13 3.3624 no 4_544
H7 C14 3.3024 no 4_544
H7 H4 2.8499 no 2_645
H7 H6 2.9632 no 2_645
H7 H6 3.1572 no 2_655
H7 H13 2.7896 no 4_544
H7 H14 2.6447 no 4_544
H8 C13 3.2470 no 4_544
H8 C14 3.0015 no 4_544
H8 C17 3.3114 no 2_535
H8 H13 3.0783 no 4_544
H8 H14 2.6226 no 4_544
H8 H14 3.0198 no 4_554
H8 H16 2.8678 no 4_554
H8 H17 2.5960 no 2_535
H8 H18 3.1854 no 2_535
H9 C7 3.5864 no 1_565
H9 C18 3.5552 no 2_535
H9 C18 2.8666 no 2_545
H9 C19 3.2461 no 2_545
H9 H17 3.0917 no 2_535
H9 H18 2.9131 no 2_535
H9 H18 2.5543 no 2_545
H9 H19 3.2211 no 2_545
H13 C3 3.0827 no 3_656
H13 C4 3.0809 no 3_656
H13 C7 3.3910 no 4_545
H13 C8 3.5409 no 4_545
H13 H3 3.5731 no 1_565
H13 H3 2.7499 no 3_656
H13 H4 3.3159 no 3_646
H13 H4 2.7306 no 3_656
H13 H7 2.7896 no 4_545
H13 H8 3.0783 no 4_545
H13 H14 3.5023 no 1_545
H14 C7 3.2175 no 4_545
H14 C8 3.2071 no 4_545
H14 C8 3.4659 no 4_555
H14 H4 3.3735 no 3_656
H14 H7 2.6447 no 4_545
H14 H8 2.6226 no 4_545
H14 H8 3.0198 no 4_555
H14 H13 3.5023 no 1_565
H16 C14 3.5462 no 1_565
H16 C16 3.4604 no 3_566
H16 C17 3.4626 no 3_566
H16 C17 3.2558 no 3_576
H16 H8 2.8678 no 4_555
H16 H16 3.5501 no 3_566
H16 H16 3.4051 no 3_576
H16 H17 3.5591 no 3_566
H16 H17 2.3974 no 3_576
H17 C8 3.2287 no 2_565
H17 C9 3.4821 no 2_565
H17 C16 3.2191 no 3_576
H17 C19 3.5918 no 1_565
H17 C20 3.5400 no 1_565
H17 H8 2.5960 no 2_565
H17 H9 3.0918 no 2_565
H17 H16 3.5591 no 3_566
H17 H16 2.3974 no 3_576
H17 H17 3.2157 no 3_576
H18 O1 2.7792 no 2_555
H18 C8 3.1955 no 2_565
H18 C9 3.4136 no 2_555
H18 C9 3.0419 no 2_565
H18 C19 3.3748 no 2_555
H18 H8 3.1854 no 2_565
H18 H9 2.5543 no 2_555
H18 H9 2.9131 no 2_565
H18 H19 3.5097 no 1_565
H18 H19 2.5125 no 2_555
H19 O1 3.3261 no 2_555
H19 C18 2.9667 no 2_545
H19 C19 3.1016 no 2_545
H19 C19 3.5667 no 2_555
H19 H9 3.2211 no 2_555
H19 H18 3.5097 no 1_545
H19 H18 2.5125 no 2_545
H19 H19 2.7768 no 2_545
H19 H19 2.7768 no 2_555

loop_
_geom_torsion_atom_site_label_1
_geom_torsion_atom_site_label_2
_geom_torsion_atom_site_label_3
_geom_torsion_atom_site_label_4
_geom_torsion
_geom_torsion_publ_flag
C1 O1 C11 C12 -0.4(2) no
C1 O1 C11 C20 -179.76(18) no
C11 O1 C1 C2 0.1(2) no
C11 O1 C1 C10 -179.82(18) no
O1 C1 C2 C3 -178.71(16) no
O1 C1 C2 C12 0.2(3) no
O1 C1 C10 C5 179.32(17) no
O1 C1 C10 C9 0.3(4) no
C2 C1 C10 C5 -0.6(3) no
C2 C1 C10 C9 -179.62(19) no
C10 C1 C2 C3 1.2(4) no
C10 C1 C2 C12 -179.88(19) no
C1 C2 C3 C4 -1.0(3) no
C1 C2 C12 C11 -0.4(3) no
C1 C2 C12 C13 178.7(2) no
C3 C2 C12 C11 178.2(3) no
C3 C2 C12 C13 -2.7(5) no
C12 C2 C3 C4 -179.5(2) no
C2 C3 C4 C5 0.3(4) no
C3 C4 C5 C6 -179.99(19) no
C3 C4 C5 C10 0.3(4) no
C4 C5 C6 C7 -178.58(18) no
C4 C5 C10 C1 -0.2(3) no
C4 C5 C10 C9 178.91(18) no
C6 C5 C10 C1 -179.88(18) no
C6 C5 C10 C9 -0.8(3) no
C10 C5 C6 C7 1.1(3) no
C5 C6 C7 C8 -0.5(4) no
C6 C7 C8 C9 -0.4(4) no
C7 C8 C9 C10 0.7(4) no
C8 C9 C10 C1 178.88(19) no
C8 C9 C10 C5 -0.1(3) no
O1 C11 C12 C2 0.5(3) no
O1 C11 C12 C13 -178.76(16) no
O1 C11 C20 C15 179.29(17) no
O1 C11 C20 C19 -0.5(4) no
C12 C11 C20 C15 0.0(3) no
C12 C11 C20 C19 -179.76(19) no
C20 C11 C12 C2 179.87(19) no
C20 C11 C12 C13 0.6(4) no
C2 C12 C13 C14 179.9(2) no
C11 C12 C13 C14 -1.1(3) no
C12 C13 C14 C15 1.1(4) no
C13 C14 C15 C16 179.41(19) no
C13 C14 C15 C20 -0.4(4) no
C14 C15 C16 C17 179.93(19) no
C14 C15 C20 C11 -0.1(3) no
C14 C15 C20 C19 179.68(18) no
C16 C15 C20 C11 -179.97(18) no
C16 C15 C20 C19 -0.2(3) no
C20 C15 C16 C17 -0.2(4) no
C15 C16 C17 C18 0.2(4) no
C16 C17 C18 C19 0.2(4) no
C17 C18 C19 C20 -0.6(4) no
C18 C19 C20 C11 -179.68(19) no
C18 C19 C20 C15 0.6(4) no
